data_2225563
loop_
_publ_author_name
'Vafaee, Marzieh'
'Mohammadnezhad, Gholamhossein'
'Amini, Mostafa M.'
'Ng, Seik Weng'

_publ_section_title
;
 8-Hydroxy-2-methylquinolinium
 tetrachlorido(quinolin-8-olato-\k^2^<i>N</i>,<i>O</i>)stannate(IV)
 acetonitrile monosolvate
;
_journal_coeditor_code HB5348
_journal_issue 4
_journal_name_full 'Acta Crystallographica Section E'
_journal_page_first m381
_journal_page_last m382
_journal_paper_doi 10.1107/S160053681000810X
_journal_volume 66
_journal_year 2010
_chemical_formula_iupac '(C10 H10 N O) [Sn Cl4 (C9 H6 N O)], C2 H3 N'
_chemical_formula_moiety '[C10 H10 N O] +, [Sn Cl4 (C9 H6 N O)] -, C2 H3 N'
_chemical_formula_sum 'C21 H19 Cl4 N3 O2 Sn'
_chemical_formula_weight 605.88
_chemical_melting_point 408
_chemical_name_systematic
;
8-Hydroxy-2-methylquinolinium
tetrachlorido(quinolin-8-olato-\k^2^<i>N</i>,<i>O</i>)stannate(IV)
acetonitrile monosolvate
;
_space_group_IT_number 15
_symmetry_cell_setting monoclinic
_symmetry_space_group_name_Hall '-C 2yc'
_symmetry_space_group_name_H-M 'C 1 2/c 1'
_atom_sites_solution_hydrogens geom
_atom_sites_solution_primary direct
_atom_sites_solution_secondary difmap
_audit_creation_method SHELXL-97
_cell_angle_alpha 90.00
_cell_angle_beta 99.9411(6)
_cell_angle_gamma 90.00
_cell_formula_units_Z 8
_cell_length_a 29.1672(14)
_cell_length_b 10.9415(5)
_cell_length_c 15.4907(8)
_cell_measurement_reflns_used 9937
_cell_measurement_temperature 296(2)
_cell_measurement_theta_max 28.3
_cell_measurement_theta_min 2.3
_cell_volume 4869.4(4)
_computing_cell_refinement 'SAINT (Bruker, 2009)'
_computing_data_collection 'APEX2 (Bruker, 2009)'
_computing_data_reduction 'SAINT (Bruker, 2009)'
_computing_molecular_graphics 'X-SEED (Barbour, 2001)'
_computing_publication_material 'publCIF (Westrip, 2010)'
_computing_structure_refinement 'SHELXL97 (Sheldrick, 2008)'
_computing_structure_solution 'SHELXS97 (Sheldrick, 2008)'
_diffrn_ambient_temperature 293(2)
_diffrn_measured_fraction_theta_full 0.999
_diffrn_measured_fraction_theta_max 0.999
_diffrn_measurement_device_type 'Bruker SMART APEX diffractometer'
_diffrn_measurement_method '\w scans'
_diffrn_radiation_monochromator graphite
_diffrn_radiation_source 'fine-focus sealed tube'
_diffrn_radiation_type MoK\a
_diffrn_radiation_wavelength 0.71073
_diffrn_reflns_av_R_equivalents 0.0265
_diffrn_reflns_av_sigmaI/netI 0.0230
_diffrn_reflns_limit_h_max 37
_diffrn_reflns_limit_h_min -37
_diffrn_reflns_limit_k_max 14
_diffrn_reflns_limit_k_min -14
_diffrn_reflns_limit_l_max 20
_diffrn_reflns_limit_l_min -20
_diffrn_reflns_number 22804
_diffrn_reflns_theta_full 27.50
_diffrn_reflns_theta_max 27.50
_diffrn_reflns_theta_min 1.42
_diffrn_standards_decay_% 0
_diffrn_standards_interval_count 0
_diffrn_standards_interval_time 0
_diffrn_standards_number 0
_exptl_absorpt_coefficient_mu 1.511
_exptl_absorpt_correction_T_max 0.752
_exptl_absorpt_correction_T_min 0.583
_exptl_absorpt_correction_type multi-scan
_exptl_absorpt_process_details '(SADABS; Sheldrick, 1996)'
_exptl_crystal_colour Yellow
_exptl_crystal_density_diffrn 1.653
_exptl_crystal_density_method 'not measured'
_exptl_crystal_description Prism
_exptl_crystal_F_000 2400
_exptl_crystal_size_max 0.40
_exptl_crystal_size_mid 0.30
_exptl_crystal_size_min 0.20
_refine_diff_density_max 0.279
_refine_diff_density_min -0.540
_refine_ls_extinction_method none
_refine_ls_goodness_of_fit_ref 1.016
_refine_ls_hydrogen_treatment mixed
_refine_ls_matrix_type full
_refine_ls_number_parameters 290
_refine_ls_number_reflns 5594
_refine_ls_number_restraints 2
_refine_ls_restrained_S_all 1.016
_refine_ls_R_factor_all 0.0320
_refine_ls_R_factor_gt 0.0230
_refine_ls_shift/su_max 0.001
_refine_ls_shift/su_mean 0.001
_refine_ls_structure_factor_coef Fsqd
_refine_ls_weighting_details 'calc w=1/[\s^2^(Fo^2^)+(0.0319P)^2^+3.2971P] where P=(Fo^2^+2Fc^2^)/3'
_refine_ls_weighting_scheme calc
_refine_ls_wR_factor_gt 0.0564
_refine_ls_wR_factor_ref 0.0635
_reflns_number_gt 4663
_reflns_number_total 5594
_reflns_threshold_expression I>2\s(I)
_cod_data_source_file hb5348.cif
_cod_data_source_block I
_cod_depositor_comments
;
The following automatic conversions were performed:
'_symmetry_cell_setting' value 'Monoclinic' changed to 'monoclinic'
according to '/home/saulius/struct/CIF-dictionaries/cif_core.dic'
dictionary named 'cif_core.dic' version 2.4.1 from
2010-06-29.

'_exptl_absorpt_correction_type' value 'Multi-scan' changed
to 'multi-scan' according to
'/home/saulius/struct/CIF-dictionaries/cif_core.dic' dictionary named
'cif_core.dic' version 2.4.1 from 2010-06-29.

Automatic conversion script
Id: cif_fix_enum 1527 2010-12-29 10:47:43Z saulius 
;
_cod_original_sg_symbol_H-M 'C 2/c'
_cod_database_code 2225563
_cod_database_fobs_code 2225563

loop_
_symmetry_equiv_pos_as_xyz
'x, y, z'
'x, -y, z+1/2'
'x+1/2, y+1/2, z'
'x+1/2, -y+1/2, z+1/2'
'-x, -y, -z'
'-x, y, -z-1/2'
'-x+1/2, -y+1/2, -z'
'-x+1/2, y+1/2, -z-1/2'

loop_
_atom_site_type_symbol
_atom_site_label
_atom_site_fract_x
_atom_site_fract_y
_atom_site_fract_z
_atom_site_U_iso_or_equiv
_atom_site_adp_type
_atom_site_calc_flag
_atom_site_refinement_flags
_atom_site_occupancy
_atom_site_disorder_assembly
_atom_site_disorder_group
Sn Sn1 0.395979(5) 0.698425(12) 0.408891(9) 0.03485(6) Uani d . 1 . .
Cl Cl1 0.37060(2) 0.76784(6) 0.53800(4) 0.05477(15) Uani d . 1 . .
Cl Cl2 0.40349(2) 0.89500(5) 0.34322(5) 0.06272(18) Uani d . 1 . .
Cl Cl3 0.476603(19) 0.70536(6) 0.47849(4) 0.04984(14) Uani d . 1 . .
Cl Cl4 0.31714(2) 0.68113(6) 0.33007(4) 0.05257(15) Uani d . 1 . .
O O1 0.39266(5) 0.51704(12) 0.44682(9) 0.0390(3) Uani d . 1 . .
O O2 0.34376(6) 0.38174(17) 0.54651(13) 0.0573(5) Uani d D 1 . .
H H2O 0.3527(11) 0.436(2) 0.5137(19) 0.092(12) Uiso d D 1 . .
N N1 0.41915(6) 0.60155(16) 0.29942(11) 0.0395(4) Uani d . 1 . .
N N2 0.29662(7) 0.20670(18) 0.61441(12) 0.0443(4) Uani d D 1 . .
H H2N 0.3234(5) 0.197(2) 0.6006(16) 0.044(7) Uiso d D 1 . .
N N3 0.38826(10) 0.1151(2) 0.58312(19) 0.0753(7) Uani d . 1 . .
C C1 0.43162(9) 0.6467(3) 0.22790(15) 0.0533(6) Uani d . 1 . .
H H1 0.4306 0.7308 0.2191 0.064 Uiso calc R 1 . .
C C2 0.44621(9) 0.5712(3) 0.16521(16) 0.0621(7) Uani d . 1 . .
H H2 0.4549 0.6050 0.1154 0.075 Uiso calc R 1 . .
C C3 0.44759(9) 0.4489(3) 0.17715(16) 0.0614(7) Uani d . 1 . .
H H3 0.4571 0.3987 0.1351 0.074 Uiso calc R 1 . .
C C4 0.43490(8) 0.3968(2) 0.25239(15) 0.0488(6) Uani d . 1 . .
C C5 0.43577(10) 0.2710(3) 0.2723(2) 0.0648(8) Uani d . 1 . .
H H5 0.4447 0.2149 0.2332 0.078 Uiso calc R 1 . .
C C6 0.42365(10) 0.2317(2) 0.3480(2) 0.0618(7) Uani d . 1 . .
H H6 0.4248 0.1484 0.3603 0.074 Uiso calc R 1 . .
C C7 0.40938(8) 0.31228(19) 0.40858(17) 0.0453(5) Uani d . 1 . .
H H7 0.4015 0.2821 0.4602 0.054 Uiso calc R 1 . .
C C8 0.40704(7) 0.43536(18) 0.39199(14) 0.0358(4) Uani d . 1 . .
C C9 0.42052(7) 0.47834(19) 0.31345(13) 0.0364(4) Uani d . 1 . .
C C10 0.30128(11) -0.0040(3) 0.6638(2) 0.0714(8) Uani d . 1 . .
H H10A 0.3128 -0.0270 0.6117 0.107 Uiso calc R 1 . .
H H10B 0.2803 -0.0657 0.6777 0.107 Uiso calc R 1 . .
H H10C 0.3269 0.0042 0.7116 0.107 Uiso calc R 1 . .
C C11 0.27629(9) 0.1142(2) 0.64902(15) 0.0547(6) Uani d . 1 . .
C C12 0.23234(10) 0.1348(3) 0.67019(19) 0.0693(8) Uani d . 1 . .
H H12 0.2173 0.0719 0.6946 0.083 Uiso calc R 1 . .
C C13 0.21137(9) 0.2439(3) 0.65597(19) 0.0687(8) Uani d . 1 . .
H H13 0.1821 0.2549 0.6707 0.082 Uiso calc R 1 . .
C C14 0.23274(8) 0.3424(3) 0.61921(15) 0.0530(6) Uani d . 1 . .
C C15 0.21283(10) 0.4587(3) 0.6017(2) 0.0702(8) Uani d . 1 . .
H H15 0.1831 0.4746 0.6129 0.084 Uiso calc R 1 . .
C C16 0.23708(11) 0.5477(3) 0.5685(2) 0.0718(8) Uani d . 1 . .
H H16 0.2240 0.6251 0.5588 0.086 Uiso calc R 1 . .
C C17 0.28137(10) 0.5257(3) 0.54830(18) 0.0617(7) Uani d . 1 . .
H H17 0.2971 0.5879 0.5247 0.074 Uiso calc R 1 . .
C C18 0.30146(8) 0.4131(2) 0.56320(15) 0.0456(5) Uani d . 1 . .
C C19 0.27715(8) 0.3204(2) 0.59882(14) 0.0431(5) Uani d . 1 . .
C C20 0.42250(11) 0.0664(2) 0.58977(18) 0.0582(7) Uani d . 1 . .
C C21 0.46668(12) 0.0043(3) 0.5990(3) 0.0996(13) Uani d . 1 . .
H H21A 0.4639 -0.0652 0.5606 0.149 Uiso calc R 1 . .
H H21B 0.4758 -0.0224 0.6585 0.149 Uiso calc R 1 . .
H H21C 0.4898 0.0592 0.5840 0.149 Uiso calc R 1 . .

loop_
_atom_site_aniso_label
_atom_site_aniso_U_11
_atom_site_aniso_U_22
_atom_site_aniso_U_33
_atom_site_aniso_U_12
_atom_site_aniso_U_13
_atom_site_aniso_U_23
Sn1 0.03691(9) 0.02715(8) 0.04003(8) 0.00082(5) 0.00535(6) 0.00091(5)
Cl1 0.0529(3) 0.0571(4) 0.0555(3) 0.0079(3) 0.0127(3) -0.0166(3)
Cl2 0.0668(4) 0.0322(3) 0.0873(5) -0.0024(3) 0.0084(3) 0.0155(3)
Cl3 0.0356(3) 0.0614(4) 0.0513(3) 0.0017(2) 0.0039(2) -0.0024(3)
Cl4 0.0404(3) 0.0569(4) 0.0562(3) -0.0032(2) -0.0035(2) 0.0031(3)
O1 0.0508(9) 0.0289(7) 0.0405(8) 0.0029(6) 0.0172(6) 0.0023(6)
O2 0.0440(9) 0.0543(11) 0.0803(13) 0.0083(8) 0.0295(9) 0.0185(9)
N1 0.0414(10) 0.0411(10) 0.0362(9) -0.0020(8) 0.0074(7) 0.0025(7)
N2 0.0389(10) 0.0557(12) 0.0395(9) -0.0072(9) 0.0099(8) -0.0046(8)
N3 0.0781(18) 0.0534(14) 0.099(2) 0.0056(13) 0.0267(15) 0.0007(13)
C1 0.0574(15) 0.0613(16) 0.0421(12) -0.0056(12) 0.0111(11) 0.0116(11)
C2 0.0541(15) 0.099(2) 0.0353(12) -0.0032(15) 0.0130(11) 0.0036(13)
C3 0.0488(14) 0.095(2) 0.0413(13) 0.0014(14) 0.0098(11) -0.0218(14)
C4 0.0411(12) 0.0569(15) 0.0481(13) 0.0005(11) 0.0069(10) -0.0171(11)
C5 0.0618(17) 0.0542(16) 0.0785(19) 0.0066(13) 0.0119(14) -0.0315(14)
C6 0.0592(16) 0.0318(12) 0.093(2) 0.0027(11) 0.0107(15) -0.0111(13)
C7 0.0413(12) 0.0335(11) 0.0608(14) 0.0005(9) 0.0079(10) 0.0024(10)
C8 0.0314(10) 0.0326(10) 0.0429(11) 0.0017(8) 0.0049(8) -0.0023(8)
C9 0.0305(10) 0.0399(11) 0.0382(10) -0.0002(8) 0.0038(8) -0.0053(8)
C10 0.084(2) 0.0607(18) 0.0682(18) -0.0182(16) 0.0103(15) 0.0090(14)
C11 0.0583(15) 0.0628(16) 0.0432(12) -0.0222(13) 0.0089(11) -0.0087(11)
C12 0.0610(17) 0.087(2) 0.0643(17) -0.0347(17) 0.0225(14) -0.0148(16)
C13 0.0393(14) 0.105(2) 0.0656(17) -0.0219(16) 0.0196(12) -0.0243(17)
C14 0.0364(12) 0.0810(18) 0.0420(12) -0.0035(12) 0.0073(10) -0.0158(12)
C15 0.0425(14) 0.103(2) 0.0658(17) 0.0164(16) 0.0119(13) -0.0178(17)
C16 0.0644(18) 0.079(2) 0.0728(19) 0.0302(16) 0.0144(15) -0.0023(16)
C17 0.0585(16) 0.0626(17) 0.0656(17) 0.0112(13) 0.0152(13) 0.0048(13)
C18 0.0381(11) 0.0555(14) 0.0443(12) 0.0036(10) 0.0102(9) -0.0019(10)
C19 0.0350(11) 0.0592(14) 0.0345(10) -0.0042(10) 0.0044(9) -0.0085(9)
C20 0.0721(19) 0.0400(13) 0.0665(17) -0.0085(13) 0.0229(14) -0.0031(12)
C21 0.068(2) 0.070(2) 0.167(4) -0.0003(17) 0.036(2) -0.001(2)

loop_
_atom_type_symbol
_atom_type_description
_atom_type_scat_dispersion_real
_atom_type_scat_dispersion_imag
_atom_type_scat_source
C C 0.0033 0.0016 'International Tables Vol C Tables 4.2.6.8 and 6.1.1.4'
H H 0.0000 0.0000 'International Tables Vol C Tables 4.2.6.8 and 6.1.1.4'
N N 0.0061 0.0033 'International Tables Vol C Tables 4.2.6.8 and 6.1.1.4'
O O 0.0106 0.0060 'International Tables Vol C Tables 4.2.6.8 and 6.1.1.4'
Cl Cl 0.1484 0.1585 'International Tables Vol C Tables 4.2.6.8 and 6.1.1.4'
Sn Sn -0.6537 1.4246 'International Tables Vol C Tables 4.2.6.8 and 6.1.1.4'

loop_
_geom_angle_atom_site_label_1
_geom_angle_atom_site_label_2
_geom_angle_atom_site_label_3
_geom_angle_site_symmetry_1
_geom_angle_site_symmetry_3
_geom_angle
_geom_angle_publ_flag
O1 Sn1 N1 . . 78.08(6) yes
O1 Sn1 Cl1 . . 91.77(4) ?
N1 Sn1 Cl1 . . 169.83(5) ?
O1 Sn1 Cl2 . . 170.48(4) ?
N1 Sn1 Cl2 . . 92.42(5) ?
Cl1 Sn1 Cl2 . . 97.74(3) ?
O1 Sn1 Cl3 . . 89.60(4) ?
N1 Sn1 Cl3 . . 87.37(5) ?
Cl1 Sn1 Cl3 . . 92.01(2) ?
Cl2 Sn1 Cl3 . . 90.45(2) ?
O1 Sn1 Cl4 . . 88.93(4) ?
N1 Sn1 Cl4 . . 88.00(5) ?
Cl1 Sn1 Cl4 . . 92.45(2) ?
Cl2 Sn1 Cl4 . . 90.26(2) ?
Cl3 Sn1 Cl4 . . 175.34(2) ?
C8 O1 Sn1 . . 114.85(12) ?
C18 O2 H2O . . 109(2) ?
C1 N1 C9 . . 119.9(2) ?
C1 N1 Sn1 . . 129.17(17) ?
C9 N1 Sn1 . . 110.92(13) ?
C11 N2 C19 . . 124.1(2) ?
C11 N2 H2N . . 119.6(16) ?
C19 N2 H2N . . 116.3(16) ?
N1 C1 C2 . . 121.6(3) ?
N1 C1 H1 . . 119.2 ?
C2 C1 H1 . . 119.2 ?
C3 C2 C1 . . 119.8(2) ?
C3 C2 H2 . . 120.1 ?
C1 C2 H2 . . 120.1 ?
C2 C3 C4 . . 120.7(2) ?
C2 C3 H3 . . 119.7 ?
C4 C3 H3 . . 119.7 ?
C3 C4 C5 . . 125.5(2) ?
C3 C4 C9 . . 116.8(2) ?
C5 C4 C9 . . 117.7(2) ?
C6 C5 C4 . . 120.2(2) ?
C6 C5 H5 . . 119.9 ?
C4 C5 H5 . . 119.9 ?
C5 C6 C7 . . 122.2(2) ?
C5 C6 H6 . . 118.9 ?
C7 C6 H6 . . 118.9 ?
C8 C7 C6 . . 120.2(2) ?
C8 C7 H7 . . 119.9 ?
C6 C7 H7 . . 119.9 ?
O1 C8 C7 . . 122.9(2) ?
O1 C8 C9 . . 118.80(18) ?
C7 C8 C9 . . 118.2(2) ?
N1 C9 C4 . . 121.3(2) ?
N1 C9 C8 . . 117.27(18) ?
C4 C9 C8 . . 121.4(2) ?
C11 C10 H10A . . 109.5 ?
C11 C10 H10B . . 109.5 ?
H10A C10 H10B . . 109.5 ?
C11 C10 H10C . . 109.5 ?
H10A C10 H10C . . 109.5 ?
H10B C10 H10C . . 109.5 ?
N2 C11 C12 . . 117.6(3) ?
N2 C11 C10 . . 118.9(2) ?
C12 C11 C10 . . 123.5(3) ?
C13 C12 C11 . . 121.1(3) ?
C13 C12 H12 . . 119.4 ?
C11 C12 H12 . . 119.4 ?
C12 C13 C14 . . 121.6(3) ?
C12 C13 H13 . . 119.2 ?
C14 C13 H13 . . 119.2 ?
C19 C14 C15 . . 118.5(3) ?
C19 C14 C13 . . 116.6(3) ?
C15 C14 C13 . . 124.9(3) ?
C16 C15 C14 . . 119.9(3) ?
C16 C15 H15 . . 120.1 ?
C14 C15 H15 . . 120.1 ?
C15 C16 C17 . . 121.5(3) ?
C15 C16 H16 . . 119.2 ?
C17 C16 H16 . . 119.2 ?
C18 C17 C16 . . 120.1(3) ?
C18 C17 H17 . . 119.9 ?
C16 C17 H17 . . 119.9 ?
O2 C18 C17 . . 125.2(2) ?
O2 C18 C19 . . 115.6(2) ?
C17 C18 C19 . . 119.1(2) ?
N2 C19 C18 . . 120.2(2) ?
N2 C19 C14 . . 119.0(2) ?
C18 C19 C14 . . 120.8(2) ?
N3 C20 C21 . . 179.5(4) ?
C20 C21 H21A . . 109.5 ?
C20 C21 H21B . . 109.5 ?
H21A C21 H21B . . 109.5 ?
C20 C21 H21C . . 109.5 ?
H21A C21 H21C . . 109.5 ?
H21B C21 H21C . . 109.5 ?

loop_
_geom_bond_atom_site_label_1
_geom_bond_atom_site_label_2
_geom_bond_site_symmetry_2
_geom_bond_distance
_geom_bond_publ_flag
Sn1 N1 . 2.203(2) yes
Sn1 O1 . 2.0770(10) yes
Sn1 Cl1 . 2.3741(6) yes
Sn1 Cl2 . 2.4055(6) yes
Sn1 Cl3 . 2.4130(6) yes
Sn1 Cl4 . 2.4176(6) yes
O1 C8 . 1.349(2) ?
O2 C18 . 1.348(3) ?
O2 H2O . 0.849(10) ?
N1 C1 . 1.320(3) ?
N1 C9 . 1.365(3) ?
N2 C11 . 1.332(3) ?
N2 C19 . 1.371(3) ?
N2 H2N . 0.852(10) ?
N3 C20 . 1.121(4) ?
C1 C2 . 1.396(4) ?
C1 H1 . 0.9300 ?
C2 C3 . 1.351(4) ?
C2 H2 . 0.9300 ?
C3 C4 . 1.403(4) ?
C3 H3 . 0.9300 ?
C4 C5 . 1.410(4) ?
C4 C9 . 1.415(3) ?
C5 C6 . 1.352(4) ?
C5 H5 . 0.9300 ?
C6 C7 . 1.402(4) ?
C6 H6 . 0.9300 ?
C7 C8 . 1.371(3) ?
C7 H7 . 0.9300 ?
C8 C9 . 1.422(3) ?
C10 C11 . 1.482(4) ?
C10 H10A . 0.9600 ?
C10 H10B . 0.9600 ?
C10 H10C . 0.9600 ?
C11 C12 . 1.395(4) ?
C12 C13 . 1.341(5) ?
C12 H12 . 0.9300 ?
C13 C14 . 1.413(4) ?
C13 H13 . 0.9300 ?
C14 C19 . 1.406(3) ?
C14 C15 . 1.406(4) ?
C15 C16 . 1.356(4) ?
C15 H15 . 0.9300 ?
C16 C17 . 1.401(4) ?
C16 H16 . 0.9300 ?
C17 C18 . 1.367(3) ?
C17 H17 . 0.9300 ?
C18 C19 . 1.404(3) ?
C20 C21 . 1.442(4) ?
C21 H21A . 0.9600 ?
C21 H21B . 0.9600 ?
C21 H21C . 0.9600 ?

loop_
_geom_hbond_atom_site_label_D
_geom_hbond_atom_site_label_H
_geom_hbond_atom_site_label_A
_geom_hbond_site_symmetry_A
_geom_hbond_distance_DH
_geom_hbond_distance_HA
_geom_hbond_distance_DA
_geom_hbond_angle_DHA
_geom_hbond_publ_flag
O2 H2o O1 . 0.850(10) 1.91(2) 2.715(2) 158(3) yes
N2 H2n N3 . 0.850(10) 2.150(10) 2.972(3) 162(2) yes

loop_
_geom_torsion_atom_site_label_1
_geom_torsion_atom_site_label_2
_geom_torsion_atom_site_label_3
_geom_torsion_atom_site_label_4
_geom_torsion_site_symmetry_1
_geom_torsion_site_symmetry_2
_geom_torsion_site_symmetry_3
_geom_torsion_site_symmetry_4
_geom_torsion
_geom_torsion_publ_flag
N1 Sn1 O1 C8 . . . . 2.45(13) ?
Cl1 Sn1 O1 C8 . . . . -176.95(13) ?
Cl3 Sn1 O1 C8 . . . . -84.95(13) ?
Cl4 Sn1 O1 C8 . . . . 90.63(13) ?
O1 Sn1 N1 C1 . . . . 179.6(2) ?
Cl1 Sn1 N1 C1 . . . . -177.0(2) ?
Cl2 Sn1 N1 C1 . . . . 0.1(2) ?
Cl3 Sn1 N1 C1 . . . . -90.3(2) ?
Cl4 Sn1 N1 C1 . . . . 90.2(2) ?
O1 Sn1 N1 C9 . . . . -1.57(13) ?
Cl1 Sn1 N1 C9 . . . . 1.8(4) ?
Cl2 Sn1 N1 C9 . . . . 178.93(13) ?
Cl3 Sn1 N1 C9 . . . . 88.58(13) ?
Cl4 Sn1 N1 C9 . . . . -90.90(13) ?
C9 N1 C1 C2 . . . . 0.2(3) ?
Sn1 N1 C1 C2 . . . . 178.98(17) ?
N1 C1 C2 C3 . . . . 0.2(4) ?
C1 C2 C3 C4 . . . . -0.6(4) ?
C2 C3 C4 C5 . . . . -178.9(3) ?
C2 C3 C4 C9 . . . . 0.5(4) ?
C3 C4 C5 C6 . . . . 178.6(3) ?
C9 C4 C5 C6 . . . . -0.7(4) ?
C4 C5 C6 C7 . . . . 0.8(4) ?
C5 C6 C7 C8 . . . . 0.4(4) ?
Sn1 O1 C8 C7 . . . . 176.79(17) ?
Sn1 O1 C8 C9 . . . . -3.1(2) ?
C6 C7 C8 O1 . . . . 178.6(2) ?
C6 C7 C8 C9 . . . . -1.6(3) ?
C1 N1 C9 C4 . . . . -0.3(3) ?
Sn1 N1 C9 C4 . . . . -179.30(16) ?
C1 N1 C9 C8 . . . . 179.5(2) ?
Sn1 N1 C9 C8 . . . . 0.5(2) ?
C3 C4 C9 N1 . . . . 0.0(3) ?
C5 C4 C9 N1 . . . . 179.4(2) ?
C3 C4 C9 C8 . . . . -179.8(2) ?
C5 C4 C9 C8 . . . . -0.5(3) ?
O1 C8 C9 N1 . . . . 1.6(3) ?
C7 C8 C9 N1 . . . . -178.21(19) ?
O1 C8 C9 C4 . . . . -178.54(18) ?
C7 C8 C9 C4 . . . . 1.6(3) ?
C19 N2 C11 C12 . . . . 0.3(3) ?
C19 N2 C11 C10 . . . . -179.2(2) ?
N2 C11 C12 C13 . . . . 0.1(4) ?
C10 C11 C12 C13 . . . . 179.6(3) ?
C11 C12 C13 C14 . . . . -0.1(4) ?
C12 C13 C14 C19 . . . . -0.3(4) ?
C12 C13 C14 C15 . . . . 179.4(3) ?
C19 C14 C15 C16 . . . . -2.0(4) ?
C13 C14 C15 C16 . . . . 178.2(3) ?
C14 C15 C16 C17 . . . . 2.0(5) ?
C15 C16 C17 C18 . . . . -1.0(5) ?
C16 C17 C18 O2 . . . . -179.9(3) ?
C16 C17 C18 C19 . . . . 0.0(4) ?
C11 N2 C19 C18 . . . . 179.1(2) ?
C11 N2 C19 C14 . . . . -0.8(3) ?
O2 C18 C19 N2 . . . . 0.0(3) ?
C17 C18 C19 N2 . . . . -179.9(2) ?
O2 C18 C19 C14 . . . . 179.8(2) ?
C17 C18 C19 C14 . . . . -0.1(3) ?
C15 C14 C19 N2 . . . . -179.1(2) ?
C13 C14 C19 N2 . . . . 0.7(3) ?
C15 C14 C19 C18 . . . . 1.1(3) ?
C13 C14 C19 C18 . . . . -179.1(2) ?
